data_2310436
loop_
_publ_author_name
'Liebau, F.'

_publ_section_title
;
 Untersuchungen an Schichtsilikaten des Formeltyps Am (Si2 O5)n. III. Zur
 Kristallstruktur von Petalit, Li Al Si4 O10
;
_journal_name_full 'Acta Crystallographica (1,1948-23,1967)'
_journal_page_first 399
_journal_page_last 406
_journal_volume 14
_journal_year 1961
_chemical_formula_sum 'Al Li O10 Si4'
_chemical_name_systematic 'Li (Al Si4 O10)'
_space_group_IT_number 7
_symmetry_space_group_name_Hall 'P -2ya'
_symmetry_space_group_name_H-M 'P 1 a 1'
_cell_angle_alpha 90
_cell_angle_beta 112.4
_cell_angle_gamma 90
_cell_formula_units_Z 2
_cell_length_a 11.76
_cell_length_b 5.14
_cell_length_c 7.62
_cell_volume 425.847
_citation_journal_id_ASTM ACCRA9
_cod_data_source_file Liebau_ACCRA9_1961_1446.cif
_cod_data_source_block Al1Li1O10Si4
_cod_original_cell_volume 425.8474
_cod_original_sg_symbol_Hall 'P -2yc (z,y,-x)'
_cod_original_formula_sum 'Al1 Li1 O10 Si4'
_cod_database_code 2310436

loop_
_symmetry_equiv_pos_as_xyz
x,y,z
x+1/2,-y,z

loop_
_atom_site_label
_atom_site_type_symbol
_atom_site_fract_x
_atom_site_fract_y
_atom_site_fract_z
_atom_site_occupancy
_atom_site_U_iso_or_equiv
O10 O-2 0.2943 0.9685 0.8665 1 0.0
Si4 Si+4 0.3533 0.011 0.7107 1 0.0
O5 O-2 0.3603 0.5337 0.1335 1 0.0
O2 O-2 0.26 0.975 0.492 1 0.0
O8 O-2 0.4597 0.8075 0.7365 1 0.0
O9 O-2 0.2057 0.9685 0.1335 1 0.0
Al1 Al+3 0.25 0.755 0 1 0.0
O6 O-2 0.1397 0.5337 0.8665 1 0.0
Si3 Si+4 0.1467 0.011 0.2893 1 0.0
O3 O-2 0.0902 0.2985 0.2635 1 0.0
Li1 Li+1 0.25 0.26 0 1 0.0
O7 O-2 0.0403 0.8075 0.2635 1 0.0
Si2 Si+4 0.5015 0.519 0.7107 1 0.0
O4 O-2 0.4098 0.2985 0.7365 1 0.0
Si1 Si+4 0.9985 0.519 0.2893 1 0.0
O1 O-2 0.0155 0.48 0.5115 1 0.0
